data_2200172
loop_
_publ_author_name
'Kubicki, Maciej'
'Codding, Penelope W.'

_publ_section_title
;1-(2-Pyridyl)-8<i>H</i>-pyrrolo[2,1-<i>c</i>]-<i>s</i>-triazolo[4,3-<i>a</i>][1,4]benzodiazepinium
 chloride
;
_journal_issue 2
_journal_name_full 'Acta Crystallographica Section E'
_journal_page_first o122
_journal_page_last o124
_journal_paper_doi 10.1107/S1600536801000952
_journal_volume 57
_journal_year 2001
_chemical_formula_iupac 'C18 H14 N5 1+, Cl 1-'
_chemical_formula_moiety 'C18 H14 N5 1+, Cl 1-'
_chemical_formula_sum 'C18 H14 Cl N5'
_chemical_formula_weight 335.79
_chemical_name_systematic
;
1-(2-Pyridyl)-8H-pyrrolo[2,1-c]-s-triazolo[4,3-a][1,4]benzodiazepinium
chloride
;
_space_group_IT_number 14
_symmetry_cell_setting monoclinic
_symmetry_space_group_name_Hall '-P 2ybc'
_symmetry_space_group_name_H-M 'P 1 21/c 1'
_audit_creation_method SHELXL-97
_cell_angle_alpha 90.00
_cell_angle_beta 95.513(6)
_cell_angle_gamma 90.00
_cell_formula_units_Z 4
_cell_length_a 8.7856(5)
_cell_length_b 8.2058(5)
_cell_length_c 22.990(2)
_cell_measurement_reflns_used 25
_cell_measurement_temperature 293(2)
_cell_measurement_theta_max 35
_cell_measurement_theta_min 5
_cell_volume 1649.7(2)
_computing_cell_refinement 'CAD-4 Software'
_computing_data_collection 'CAD-4 Software (Enraf-Nonius, 1989)'
_computing_data_reduction 'ENPROC (Rettig, 1978)'
_computing_molecular_graphics
;
Stereochemical Workstation (Siemens, 1989)
;
_computing_structure_refinement 'SHELXL97 (Sheldrick, 1997)'
_computing_structure_solution
;
Stereochemical Workstation (Siemens, 1989)
;
_diffrn_ambient_temperature 293(2)
_diffrn_measured_fraction_theta_full .997
_diffrn_measured_fraction_theta_max .997
_diffrn_measurement_device_type 'CAD-4F four-circle'
_diffrn_measurement_method \w/2\q
_diffrn_radiation_monochromator Ni-filter
_diffrn_radiation_source 'fine-focus sealed tube'
_diffrn_radiation_type CuK\a
_diffrn_radiation_wavelength 1.54178
_diffrn_reflns_av_R_equivalents .048
_diffrn_reflns_av_sigmaI/netI .0427
_diffrn_reflns_limit_h_max 10
_diffrn_reflns_limit_h_min 0
_diffrn_reflns_limit_k_max 0
_diffrn_reflns_limit_k_min -10
_diffrn_reflns_limit_l_max 28
_diffrn_reflns_limit_l_min -28
_diffrn_reflns_number 3604
_diffrn_reflns_theta_full 74.84
_diffrn_reflns_theta_max 74.84
_diffrn_reflns_theta_min 5.06
_diffrn_standards_decay_% 2
_diffrn_standards_interval_time 33
_diffrn_standards_number 2
_exptl_absorpt_coefficient_mu 2.117
_exptl_absorpt_correction_type none
_exptl_crystal_colour colourless
_exptl_crystal_density_diffrn 1.352
_exptl_crystal_density_method 'not measured'
_exptl_crystal_description block
_exptl_crystal_F_000 696
_exptl_crystal_size_max .2
_exptl_crystal_size_mid .2
_exptl_crystal_size_min .15
_refine_diff_density_max .424
_refine_diff_density_min -.546
_refine_ls_extinction_coef .0098(6)
_refine_ls_extinction_method SHELXL97
_refine_ls_goodness_of_fit_ref 1.257
_refine_ls_hydrogen_treatment refall
_refine_ls_matrix_type full
_refine_ls_number_parameters 274
_refine_ls_number_reflns 3380
_refine_ls_number_restraints 0
_refine_ls_restrained_S_all 1.257
_refine_ls_R_factor_all .048
_refine_ls_R_factor_gt .048
_refine_ls_shift/su_max .001
_refine_ls_shift/su_mean .000
_refine_ls_structure_factor_coef Fsqd
_refine_ls_weighting_details 'calc w = 1/[\s^2^(Fo^2^)+(0.01P)^2^+0.70P] where P = (Fo^2^+2Fc^2^)/3'
_refine_ls_weighting_scheme calc
_refine_ls_wR_factor_ref .113
_reflns_number_gt 3315
_reflns_number_total 3380
_reflns_threshold_expression I>2\s(I)
_cod_data_source_file na6035.cif
_cod_data_source_block I
_cod_original_cell_volume 1649.8(2)
_cod_original_sg_symbol_H-M 'P 21/c'
_cod_database_code 2200172

loop_
_symmetry_equiv_pos_as_xyz
'x, y, z'
'-x, y+1/2, -z+1/2'
'-x, -y, -z'
'x, -y-1/2, z-1/2'

loop_
_atom_site_label
_atom_site_fract_x
_atom_site_fract_y
_atom_site_fract_z
_atom_site_U_iso_or_equiv
_atom_site_adp_type
_atom_site_calc_flag
_atom_site_refinement_flags
_atom_site_occupancy
_atom_site_disorder_assembly
_atom_site_disorder_group
_atom_site_type_symbol
Cl1 .57862(5) .82294(7) .166179(19) .05235(18) Uani d . 1 . . Cl
C1 -.0478(2) .5787(2) .15720(8) .0428(4) Uani d . 1 . . C
H1 -.158(3) .587(3) .1477(10) .056(6) Uiso d . 1 . . H
C2 .0678(2) .5067(2) .13014(8) .0471(4) Uani d . 1 . . C
H2 .057(3) .455(3) .0961(10) .057(6) Uiso d . 1 . . H
C3 .2052(2) .5325(2) .16482(8) .0428(4) Uani d . 1 . . C
H3 .304(2) .494(3) .1596(9) .046(6) Uiso d . 1 . . H
C4 .16905(19) .6198(2) .21296(7) .0359(4) Uani d . 1 . . C
C5 .26225(19) .6754(2) .26350(7) .0354(4) Uani d . 1 . . C
N6 .40341(17) .7306(2) .26449(7) .0424(4) Uani d . 1 . . N
H6 .459(3) .759(3) .2313(10) .054(6) Uiso d . 1 . . H
N7 .46255(18) .7704(2) .31949(7) .0459(4) Uani d . 1 . . N
C8 .3530(2) .7391(2) .35263(8) .0393(4) Uani d . 1 . . C
N1' .2539(2) .8371(2) .43927(7) .0546(4) Uani d . 1 . . N
C2' .3703(2) .7668(2) .41603(8) .0419(4) Uani d . 1 . . C
C3' .5043(3) .7222(3) .44829(10) .0607(6) Uani d . 1 . . C
H3' .584(3) .672(3) .4275(12) .071(8) Uiso d . 1 . . H
C4' .5173(3) .7502(4) .50771(11) .0715(7) Uani d . 1 . . C
H4' .615(4) .730(4) .5307(14) .096(10) Uiso d . 1 . . H
C5' .3987(3) .8224(3) .53224(10) .0648(6) Uani d . 1 . . C
H5' .408(3) .843(3) .5744(12) .073(8) Uiso d . 1 . . H
C6' .2716(3) .8627(4) .49654(10) .0654(6) Uani d . 1 . . C
H6' .191(3) .908(4) .5103(12) .077(8) Uiso d . 1 . . H
N9 .22472(15) .68080(17) .31946(6) .0340(3) Uani d . 1 . . N
C10 .08906(19) .6093(2) .33966(7) .0350(4) Uani d . 1 . . C
C11 .1031(2) .5132(2) .38937(8) .0440(4) Uani d . 1 . . C
H11 .201(3) .497(3) .4101(9) .050(6) Uiso d . 1 . . H
C12 -.0272(3) .4441(3) .40865(10) .0543(5) Uani d . 1 . . C
H12 -.020(3) .383(4) .4469(13) .081(8) Uiso d . 1 . . H
C13 -.1677(3) .4676(3) .37776(10) .0560(5) Uani d . 1 . . C
H13 -.256(3) .417(4) .3920(11) .073(8) Uiso d . 1 . . H
C14 -.1796(2) .5601(3) .32752(10) .0487(5) Uani d . 1 . . C
H14 -.279(3) .573(3) .3040(10) .057(6) Uiso d . 1 . . H
C15 -.05162(19) .6339(2) .30754(8) .0378(4) Uani d . 1 . . C
C16 -.0641(2) .7316(2) .25220(8) .0405(4) Uani d . 1 . . C
H16B -.169(3) .744(3) .2376(10) .053(6) Uiso d . 1 . . H
H16A -.015(2) .840(3) .2590(9) .043(5) Uiso d . 1 . . H
N17 .01414(16) .64735(17) .20759(6) .0369(3) Uani d . 1 . . N

loop_
_atom_site_aniso_label
_atom_site_aniso_U_11
_atom_site_aniso_U_22
_atom_site_aniso_U_33
_atom_site_aniso_U_12
_atom_site_aniso_U_13
_atom_site_aniso_U_23
Cl1 .0415(3) .0770(4) .0395(3) -.0112(2) .00837(18) .0050(2)
C1 .0470(10) .0405(9) .0396(9) -.0050(8) -.0028(8) .0024(7)
C2 .0620(12) .0454(10) .0339(9) -.0069(9) .0055(8) -.0029(8)
C3 .0495(10) .0435(10) .0368(9) -.0010(8) .0115(8) .0014(7)
C4 .0365(8) .0360(8) .0355(8) -.0017(7) .0059(6) .0039(7)
C5 .0348(8) .0365(8) .0355(8) -.0007(7) .0064(6) .0032(6)
N6 .0361(8) .0561(9) .0360(7) -.0082(7) .0079(6) .0024(7)
N7 .0374(8) .0602(10) .0403(8) -.0085(7) .0040(6) .0008(7)
C8 .0336(8) .0449(9) .0396(9) -.0017(7) .0043(7) .0013(7)
N1' .0538(10) .0672(11) .0430(9) .0073(8) .0064(7) -.0032(8)
C2' .0416(9) .0451(10) .0384(9) -.0030(8) .0016(7) .0028(7)
C3' .0545(12) .0741(15) .0512(12) .0128(11) -.0062(10) -.0018(11)
C4' .0767(17) .0825(18) .0506(13) .0082(14) -.0182(12) .0048(12)
C5' .0911(18) .0666(14) .0360(10) -.0074(13) .0022(11) .0004(10)
C6' .0750(16) .0777(16) .0451(11) .0055(13) .0140(11) -.0065(11)
N9 .0316(7) .0371(7) .0338(7) -.0012(5) .0053(5) .0018(5)
C10 .0342(8) .0335(8) .0391(8) -.0014(6) .0122(6) -.0018(7)
C11 .0473(10) .0432(10) .0431(9) .0008(8) .0129(8) .0041(8)
C12 .0665(13) .0458(11) .0546(12) -.0044(10) .0270(10) .0065(9)
C13 .0501(11) .0516(12) .0713(14) -.0105(9) .0310(10) -.0044(10)
C14 .0361(9) .0469(10) .0651(12) -.0025(8) .0156(9) -.0110(9)
C15 .0354(8) .0334(8) .0458(9) .0008(7) .0105(7) -.0071(7)
C16 .0354(9) .0383(9) .0473(10) .0054(7) .0011(7) -.0037(8)
N17 .0373(7) .0347(7) .0383(7) -.0006(6) .0018(6) -.0001(6)

loop_
_atom_type_symbol
_atom_type_description
_atom_type_scat_dispersion_real
_atom_type_scat_dispersion_imag
_atom_type_scat_source
C C .0181 .0091 'International Tables Vol C Tables 4.2.6.8 and 6.1.1.4'
H H .0000 .0000 'International Tables Vol C Tables 4.2.6.8 and 6.1.1.4'
N N .0311 .0180 'International Tables Vol C Tables 4.2.6.8 and 6.1.1.4'
Cl Cl .3639 .7018 'International Tables Vol C Tables 4.2.6.8 and 6.1.1.4'

loop_
_geom_angle_atom_site_label_1
_geom_angle_atom_site_label_2
_geom_angle_atom_site_label_3
_geom_angle
N17 C1 C2 108.2(2)
N17 C1 H1 118.0(10)
C2 C1 H1 134.0(10)
C1 C2 C3 108.2(2)
C1 C2 H2 126(2)
C3 C2 H2 126(2)
C4 C3 C2 106.4(2)
C4 C3 H3 124.0(10)
C2 C3 H3 129.0(10)
N17 C4 C3 108.4(2)
N17 C4 C5 120.4(2)
C3 C4 C5 131.2(2)
N6 C5 N9 106.6(2)
N6 C5 C4 126.0(2)
N9 C5 C4 127.4(2)
C5 N6 N7 111.90(10)
C5 N6 H6 128.0(10)
N7 N6 H6 120.0(10)
C8 N7 N6 104.9(2)
N7 C8 N9 110.6(2)
N7 C8 C2' 122.4(2)
N9 C8 C2' 127.0(2)
C6' N1' C2' 116.5(2)
N1' C2' C3' 123.3(2)
N1' C2' C8 117.1(2)
C3' C2' C8 119.6(2)
C4' C3' C2' 118.3(2)
C4' C3' H3' 124(2)
C2' C3' H3' 118(2)
C5' C4' C3' 119.1(2)
C5' C4' H4' 121(2)
C3' C4' H4' 120(2)
C6' C5' C4' 118.1(2)
C6' C5' H5' 123(2)
C4' C5' H5' 119(2)
N1' C6' C5' 124.8(3)
N1' C6' H6' 114(2)
C5' C6' H6' 122(2)
C5 N9 C8 105.90(10)
C5 N9 C10 125.00(10)
C8 N9 C10 128.10(10)
C11 C10 C15 121.7(2)
C11 C10 N9 119.1(2)
C15 C10 N9 119.2(2)
C10 C11 C12 119.0(2)
C10 C11 H11 120.0(10)
C12 C11 H11 121.0(10)
C13 C12 C11 120.3(2)
C13 C12 H12 120(2)
C11 C12 H12 120(2)
C12 C13 C14 120.1(2)
C12 C13 H13 119(2)
C14 C13 H13 121(2)
C13 C14 C15 121.1(2)
C13 C14 H14 121.0(10)
C15 C14 H14 118.0(10)
C10 C15 C14 117.7(2)
C10 C15 C16 121.1(2)
C14 C15 C16 121.1(2)
N17 C16 C15 110.00(10)
N17 C16 H16B 108.0(10)
C15 C16 H16B 110.0(10)
N17 C16 H16A 108.0(10)
C15 C16 H16A 111.0(10)
H16B C16 H16A 110(2)
C1 N17 C4 108.8(2)
C1 N17 C16 128.3(2)
C4 N17 C16 122.9(2)

loop_
_geom_bond_atom_site_label_1
_geom_bond_atom_site_label_2
_geom_bond_site_symmetry_2
_geom_bond_distance
_geom_bond_publ_flag
C1 N17 . 1.354(2) ?
C1 C2 . 1.374(3) ?
C1 H1 . .97(2) ?
C2 C3 . 1.398(3) ?
C2 H2 . .89(2) ?
C3 C4 . 1.381(2) ?
C3 H3 . .94(2) ?
C4 N17 . 1.373(2) ?
C4 C5 . 1.430(2) ?
C5 N6 . 1.319(2) ?
C5 N9 . 1.359(2) ?
N6 N7 . 1.360(2) ?
N6 H6 . .97(2) ?
N7 C8 . 1.309(2) ?
C8 N9 . 1.384(2) ?
C8 C2' . 1.469(2) ?
N1' C6' . 1.328(3) ?
N1' C2' . 1.330(3) ?
C2' C3' . 1.379(3) ?
C3' C4' . 1.379(3) ?
C3' H3' . .98(3) ?
C4' C5' . 1.367(4) ?
C4' H4' . .98(3) ?
C5' C6' . 1.362(4) ?
C5' H5' . .98(3) ?
C6' H6' . .88(3) ?
N9 C10 . 1.445(2) ?
C10 C11 . 1.384(2) ?
C10 C15 . 1.392(2) ?
C11 C12 . 1.388(3) ?
C11 H11 . .95(2) ?
C12 C13 . 1.377(3) ?
C12 H12 . 1.01(3) ?
C13 C14 . 1.378(3) ?
C13 H13 . .97(3) ?
C14 C15 . 1.394(3) ?
C14 H14 . .98(2) ?
C15 C16 . 1.499(3) ?
C16 N17 . 1.463(2) ?
C16 H16B . .95(2) ?
C16 H16A . .99(2) ?

loop_
_geom_hbond_atom_site_label_D
_geom_hbond_atom_site_label_H
_geom_hbond_atom_site_label_A
_geom_hbond_site_symmetry_A
_geom_hbond_distance_DH
_geom_hbond_distance_HA
_geom_hbond_distance_DA
_geom_hbond_angle_DHA
N6 H6 Cl1 . .97(2) 1.98(2) 2.953(2) 177(2)
C16 H16B Cl1 1_455 .95(2) 2.71(2) 3.624(2) 161(2)
C5' H5' Cl1 4_576 .98(3) 2.82(3) 3.531(2) 130(2)

loop_
_geom_torsion_atom_site_label_1
_geom_torsion_atom_site_label_2
_geom_torsion_atom_site_label_3
_geom_torsion_atom_site_label_4
_geom_torsion
N17 C1 C2 C3 -.3(2)
C1 C2 C3 C4 .4(2)
C2 C3 C4 N17 -.4(2)
C2 C3 C4 C5 177.6(2)
N17 C4 C5 N6 -144.8(2)
C3 C4 C5 N6 37.4(3)
N17 C4 C5 N9 35.8(3)
C3 C4 C5 N9 -142.0(2)
N9 C5 N6 N7 1.0(2)
C4 C5 N6 N7 -178.6(2)
C5 N6 N7 C8 -.4(2)
N6 N7 C8 N9 -.4(2)
N6 N7 C8 C2' -179.6(2)
C6' N1' C2' C3' -.5(3)
C6' N1' C2' C8 -179.4(2)
N7 C8 C2' N1' 136.0(2)
N9 C8 C2' N1' -43.1(3)
N7 C8 C2' C3' -43.0(3)
N9 C8 C2' C3' 137.9(2)
N1' C2' C3' C4' .9(4)
C8 C2' C3' C4' 179.8(2)
C2' C3' C4' C5' -.8(4)
C3' C4' C5' C6' .4(4)
C2' N1' C6' C5' .1(4)
C4' C5' C6' N1' .0(4)
N6 C5 N9 C8 -1.1(2)
C4 C5 N9 C8 178.4(2)
N6 C5 N9 C10 -170.4(2)
C4 C5 N9 C10 9.2(3)
N7 C8 N9 C5 1.0(2)
C2' C8 N9 C5 -179.9(2)
N7 C8 N9 C10 169.7(2)
C2' C8 N9 C10 -11.1(3)
C5 N9 C10 C11 131.4(2)
C8 N9 C10 C11 -35.4(3)
C5 N9 C10 C15 -46.3(2)
C8 N9 C10 C15 146.9(2)
C15 C10 C11 C12 -2.1(3)
N9 C10 C11 C12 -179.8(2)
C10 C11 C12 C13 1.7(3)
C11 C12 C13 C14 .0(3)
C12 C13 C14 C15 -1.2(3)
C11 C10 C15 C14 .8(3)
N9 C10 C15 C14 178.5(2)
C11 C10 C15 C16 -177.0(2)
N9 C10 C15 C16 .7(2)
C13 C14 C15 C10 .8(3)
C13 C14 C15 C16 178.7(2)
C10 C15 C16 N17 66.1(2)
C14 C15 C16 N17 -111.7(2)
C2 C1 N17 C4 .0(2)
C2 C1 N17 C16 -177.3(2)
C3 C4 N17 C1 .2(2)
C5 C4 N17 C1 -178.0(2)
C3 C4 N17 C16 177.7(2)
C5 C4 N17 C16 -.6(2)
C15 C16 N17 C1 112.5(2)
C15 C16 N17 C4 -64.4(2)

loop_
_cod_related_entry_id
_cod_related_entry_database
_cod_related_entry_code
1 ChemSpider 14907914
